data_4335359
loop_
_publ_author_name
'Arvind K. Gupta'
'S. Arun Dixith Reddy'
'Ramamoorthy Boomishankar'

_publ_section_title
;
 Facile Formation of Stable Tris(imido)phosphate Trianions as Their Tri-
 and Hexanuclear Pd(II) Complexes in Protic Solvents
;
_journal_name_full 'Inorganic Chemistry'
_journal_page_first 7608
_journal_page_last 7614
_journal_paper_doi 10.1021/ic400686e
_journal_volume 52
_journal_year 2013
_chemical_formula_sum 'C18 H36 N3 O7 P Pd3'
_chemical_formula_weight 756.67
_chemical_name_systematic
; 
 ? 
;
_space_group_IT_number 36
_symmetry_cell_setting orthorhombic
_symmetry_space_group_name_Hall 'C 2c -2'
_symmetry_space_group_name_H-M 'C m c 21'
_atom_sites_solution_hydrogens geom
_atom_sites_solution_primary direct
_atom_sites_solution_secondary difmap
_audit_creation_method SHELXL-97
_cell_angle_alpha 90.00
_cell_angle_beta 90.00
_cell_angle_gamma 90.00
_cell_formula_units_Z 4
_cell_length_a 15.899(2)
_cell_length_b 17.194(3)
_cell_length_c 9.5281(14)
_cell_measurement_reflns_used 9883
_cell_measurement_temperature 100(2)
_cell_measurement_theta_max 28.37
_cell_measurement_theta_min 3.19
_cell_volume 2604.7(7)
_computing_cell_refinement 'Bruker SAINT'
_computing_data_collection 'Bruker APEX2'
_computing_data_reduction 'Bruker SAINT'
_computing_molecular_graphics 'Bruker SHELXTL'
_computing_publication_material 'Bruker SHELXTL'
_computing_structure_refinement 'SHELXL-97 (Sheldrick, 2008)'
_computing_structure_solution 'SHELXS-97 (Sheldrick, 2008)'
_diffrn_ambient_temperature 100(2)
_diffrn_measured_fraction_theta_full 0.995
_diffrn_measured_fraction_theta_max 0.995
_diffrn_measurement_device_type 'Bruker APEX-II CCD'
_diffrn_measurement_method 'phi and omega scans'
_diffrn_radiation_monochromator graphite
_diffrn_radiation_source 'fine-focus sealed tube'
_diffrn_radiation_type MoK\a
_diffrn_radiation_wavelength 0.71073
_diffrn_reflns_av_R_equivalents 0.0262
_diffrn_reflns_av_sigmaI/netI 0.0221
_diffrn_reflns_limit_h_max 21
_diffrn_reflns_limit_h_min -21
_diffrn_reflns_limit_k_max 22
_diffrn_reflns_limit_k_min -22
_diffrn_reflns_limit_l_max 12
_diffrn_reflns_limit_l_min -12
_diffrn_reflns_number 16776
_diffrn_reflns_theta_full 28.28
_diffrn_reflns_theta_max 28.28
_diffrn_reflns_theta_min 4.09
_exptl_absorpt_coefficient_mu 2.151
_exptl_absorpt_correction_T_max 0.746
_exptl_absorpt_correction_T_min 0.592
_exptl_absorpt_correction_type multi-scan
_exptl_absorpt_process_details SADABS
_exptl_crystal_colour Orange
_exptl_crystal_density_diffrn 1.929
_exptl_crystal_description Prism
_exptl_crystal_F_000 1496
_exptl_crystal_size_max 0.18
_exptl_crystal_size_mid 0.12
_exptl_crystal_size_min 0.08
_refine_diff_density_max 0.428
_refine_diff_density_min -0.467
_refine_diff_density_rms 0.065
_refine_ls_abs_structure_details 'Flack H D (1983), Acta Cryst. A39, 876-881'
_refine_ls_abs_structure_Flack 0.02(3)
_refine_ls_extinction_method none
_refine_ls_goodness_of_fit_ref 1.147
_refine_ls_hydrogen_treatment constr
_refine_ls_matrix_type full
_refine_ls_number_parameters 164
_refine_ls_number_reflns 3256
_refine_ls_number_restraints 1
_refine_ls_restrained_S_all 1.147
_refine_ls_R_factor_all 0.0185
_refine_ls_R_factor_gt 0.0179
_refine_ls_shift/su_max 0.002
_refine_ls_shift/su_mean 0.000
_refine_ls_structure_factor_coef Fsqd
_refine_ls_weighting_details 'calc w=1/[\s^2^(Fo^2^)+(0.0131P)^2^+3.1676P] where P=(Fo^2^+2Fc^2^)/3'
_refine_ls_weighting_scheme calc
_refine_ls_wR_factor_gt 0.0431
_refine_ls_wR_factor_ref 0.0433
_reflns_number_gt 3201
_reflns_number_total 3256
_reflns_threshold_expression >2sigma(I)
_cod_data_source_file ic400686e_5.cif
_cod_data_source_block compound5
_cod_original_cell_volume 2604.8(7)
_cod_database_code 4335359

loop_
_symmetry_equiv_pos_as_xyz
'x, y, z'
'-x, -y, z+1/2'
'x, -y, z+1/2'
'-x, y, z'
'x+1/2, y+1/2, z'
'-x+1/2, -y+1/2, z+1/2'
'x+1/2, -y+1/2, z+1/2'
'-x+1/2, y+1/2, z'

loop_
_atom_site_label
_atom_site_type_symbol
_atom_site_fract_x
_atom_site_fract_y
_atom_site_fract_z
_atom_site_U_iso_or_equiv
_atom_site_adp_type
_atom_site_occupancy
_atom_site_symmetry_multiplicity
_atom_site_calc_flag
_atom_site_refinement_flags
Pd1 Pd 0.912077(11) 0.727373(11) 0.72310(3) 0.02252(5) Uani 1 1 d .
Pd2 Pd 1.0000 0.667967(19) 0.95577(3) 0.02329(7) Uani 1 2 d S
P1 P 1.0000 0.82350(6) 0.89861(10) 0.01948(19) Uani 1 2 d S
O1 O 1.0000 0.90128(16) 0.9618(4) 0.0320(6) Uani 1 2 d S
N1 N 0.92002(14) 0.76045(13) 0.9306(3) 0.0222(5) Uani 1 1 d .
N2 N 1.0000 0.81529(16) 0.7209(4) 0.0196(5) Uani 1 2 d S
C11 C 0.84625(18) 0.78249(17) 1.0255(3) 0.0254(6) Uani 1 1 d .
C12 C 0.7872(2) 0.7132(2) 1.0415(4) 0.0404(8) Uani 1 1 d .
H12A H 0.7408 0.7272 1.1042 0.061 Uiso 1 1 calc R
H12B H 0.8182 0.6691 1.0812 0.061 Uiso 1 1 calc R
H12C H 0.7647 0.6987 0.9494 0.061 Uiso 1 1 calc R
C13 C 0.8791(2) 0.8049(2) 1.1699(3) 0.0375(7) Uani 1 1 d .
H13A H 0.9153 0.8508 1.1618 0.056 Uiso 1 1 calc R
H13B H 0.9115 0.7616 1.2092 0.056 Uiso 1 1 calc R
H13C H 0.8316 0.8167 1.2319 0.056 Uiso 1 1 calc R
C14 C 0.7989(2) 0.84918(18) 0.9597(4) 0.0378(7) Uani 1 1 d .
H14A H 0.8361 0.8945 0.9523 0.057 Uiso 1 1 calc R
H14B H 0.7503 0.8623 1.0182 0.057 Uiso 1 1 calc R
H14C H 0.7797 0.8341 0.8659 0.057 Uiso 1 1 calc R
C21 C 1.0000 0.8865(2) 0.6248(4) 0.0272(8) Uani 1 2 d S
C23 C 0.9214(2) 0.93450(19) 0.6537(4) 0.0385(8) Uani 1 1 d .
H23A H 0.8713 0.9032 0.6334 0.058 Uiso 1 1 calc R
H23B H 0.9216 0.9808 0.5938 0.058 Uiso 1 1 calc R
H23C H 0.9207 0.9503 0.7525 0.058 Uiso 1 1 calc R
C22 C 1.0000 0.8596(3) 0.4738(5) 0.0467(13) Uani 1 2 d S
H22A H 0.9978 0.9050 0.4116 0.070 Uiso 1 2 calc SR
H22B H 0.9508 0.8266 0.4570 0.070 Uiso 0.50 1 calc PR
H22C H 1.0514 0.8300 0.4550 0.070 Uiso 0.50 1 calc PR
C1 C 0.8555(2) 0.5789(2) 0.8449(5) 0.0458(9) Uani 1 1 d .
C2 C 0.7995(3) 0.5088(3) 0.8423(7) 0.0843(19) Uani 1 1 d .
H2A H 0.7408 0.5254 0.8340 0.127 Uiso 1 1 calc R
H2B H 0.8069 0.4792 0.9293 0.127 Uiso 1 1 calc R
H2C H 0.8143 0.4760 0.7619 0.127 Uiso 1 1 calc R
O2 O 0.91176(13) 0.58110(13) 0.9400(3) 0.0419(6) Uani 1 1 d .
O3 O 0.84041(15) 0.63011(13) 0.7520(3) 0.0376(6) Uani 1 1 d .
C3 C 1.0000 0.6665(3) 0.4733(5) 0.0315(10) Uani 1 2 d S
C4 C 1.0000 0.6174(3) 0.3428(5) 0.0471(13) Uani 1 2 d S
H4A H 0.9546 0.6344 0.2804 0.071 Uiso 0.50 1 calc PR
H4B H 0.9913 0.5627 0.3682 0.071 Uiso 0.50 1 calc PR
H4C H 1.0541 0.6229 0.2945 0.071 Uiso 0.50 1 calc PR
O4 O 0.92906(15) 0.68474(13) 0.5233(2) 0.0335(5) Uani 1 1 d .

loop_
_atom_site_aniso_label
_atom_site_aniso_U_11
_atom_site_aniso_U_22
_atom_site_aniso_U_33
_atom_site_aniso_U_23
_atom_site_aniso_U_13
_atom_site_aniso_U_12
Pd1 0.01840(9) 0.02308(9) 0.02608(9) 0.00006(10) -0.00205(10) -0.00065(7)
Pd2 0.01762(13) 0.02122(14) 0.03104(15) 0.00774(14) 0.000 0.000
P1 0.0186(5) 0.0176(4) 0.0222(4) 0.0023(3) 0.000 0.000
O1 0.0424(17) 0.0215(13) 0.0320(15) -0.0062(14) 0.000 0.000
N1 0.0177(10) 0.0236(11) 0.0252(11) 0.0029(9) 0.0027(10) 0.0013(8)
N2 0.0195(14) 0.0175(13) 0.0218(13) 0.0035(15) 0.000 0.000
C11 0.0178(13) 0.0322(15) 0.0262(13) 0.0035(11) 0.0075(11) 0.0041(11)
C12 0.0266(17) 0.047(2) 0.047(2) 0.0038(15) 0.0146(15) -0.0039(14)
C13 0.0339(18) 0.052(2) 0.0272(14) -0.0029(14) 0.0072(14) 0.0047(15)
C14 0.0328(15) 0.0408(17) 0.0400(16) 0.0066(16) 0.0079(17) 0.0151(13)
C21 0.035(2) 0.0204(19) 0.0258(19) 0.0093(15) 0.000 0.000
C23 0.0394(18) 0.0314(17) 0.0446(19) 0.0156(14) 0.0000(15) 0.0070(14)
C22 0.076(4) 0.039(3) 0.025(2) 0.010(2) 0.000 0.000
C1 0.0305(18) 0.0293(17) 0.078(3) 0.0041(17) -0.0005(18) -0.0097(14)
C2 0.058(3) 0.047(2) 0.148(5) 0.020(3) -0.021(3) -0.033(2)
O2 0.0288(12) 0.0287(12) 0.0680(17) 0.0144(12) -0.0011(13) -0.0057(8)
O3 0.0299(11) 0.0339(11) 0.0491(15) -0.0012(10) -0.0031(10) -0.0108(9)
C3 0.041(2) 0.024(2) 0.030(2) -0.0022(18) 0.000 0.000
C4 0.064(4) 0.040(3) 0.037(3) -0.010(2) 0.000 0.000
O4 0.0331(12) 0.0343(12) 0.0332(11) -0.0080(9) -0.0046(10) -0.0010(9)

loop_
_atom_type_symbol
_atom_type_description
_atom_type_scat_dispersion_real
_atom_type_scat_dispersion_imag
_atom_type_scat_source
C C 0.0033 0.0016 'International Tables Vol C Tables 4.2.6.8 and 6.1.1.4'
H H 0.0000 0.0000 'International Tables Vol C Tables 4.2.6.8 and 6.1.1.4'
N N 0.0061 0.0033 'International Tables Vol C Tables 4.2.6.8 and 6.1.1.4'
O O 0.0106 0.0060 'International Tables Vol C Tables 4.2.6.8 and 6.1.1.4'
P P 0.1023 0.0942 'International Tables Vol C Tables 4.2.6.8 and 6.1.1.4'
Pd Pd -0.9988 1.0072 'International Tables Vol C Tables 4.2.6.8 and 6.1.1.4'

loop_
_geom_angle_atom_site_label_1
_geom_angle_atom_site_label_2
_geom_angle_atom_site_label_3
_geom_angle
_geom_angle_site_symmetry_1
_geom_angle_site_symmetry_3
O3 Pd1 O4 84.62(9) . .
O3 Pd1 N2 168.90(11) . .
O4 Pd1 N2 99.39(13) . .
O3 Pd1 N1 97.51(9) . .
O4 Pd1 N1 167.87(9) . .
N2 Pd1 N1 76.44(12) . .
O3 Pd1 P1 134.23(7) . .
O4 Pd1 P1 135.54(7) . .
N2 Pd1 P1 38.33(11) . .
N1 Pd1 P1 38.33(6) . .
O3 Pd1 Pd1 123.91(7) . 4_755
O4 Pd1 Pd1 82.46(6) . 4_755
N2 Pd1 Pd1 47.24(5) . 4_755
N1 Pd1 Pd1 86.49(6) . 4_755
P1 Pd1 Pd1 59.267(12) . 4_755
O3 Pd1 Pd2 82.74(7) . .
O4 Pd1 Pd2 122.32(7) . .
N2 Pd1 Pd2 86.39(9) . .
N1 Pd1 Pd2 46.66(6) . .
P1 Pd1 Pd2 58.91(2) . .
Pd1 Pd1 Pd2 60.199(7) 4_755 .
N1 Pd2 N1 76.67(13) . 4_755
N1 Pd2 O2 168.19(10) . 4_755
N1 Pd2 O2 97.57(9) 4_755 4_755
N1 Pd2 O2 97.57(9) . .
N1 Pd2 O2 168.20(10) 4_755 .
O2 Pd2 O2 86.13(13) 4_755 .
N1 Pd2 P1 38.43(6) . .
N1 Pd2 P1 38.43(6) 4_755 .
O2 Pd2 P1 134.25(6) 4_755 .
O2 Pd2 P1 134.25(6) . .
N1 Pd2 Pd1 86.25(7) . 4_755
N1 Pd2 Pd1 47.00(7) 4_755 4_755
O2 Pd2 Pd1 82.36(7) 4_755 4_755
O2 Pd2 Pd1 123.08(8) . 4_755
P1 Pd2 Pd1 59.129(18) . 4_755
N1 Pd2 Pd1 47.00(7) . .
N1 Pd2 Pd1 86.25(7) 4_755 .
O2 Pd2 Pd1 123.08(8) 4_755 .
O2 Pd2 Pd1 82.36(7) . .
P1 Pd2 Pd1 59.129(18) . .
Pd1 Pd2 Pd1 59.600(14) 4_755 .
O1 P1 N1 120.54(11) . 4_755
O1 P1 N1 120.55(11) . .
N1 P1 N1 96.94(16) 4_755 .
O1 P1 N2 119.00(18) . .
N1 P1 N2 97.24(11) 4_755 .
N1 P1 N2 97.24(11) . .
O1 P1 Pd2 144.25(15) . .
N1 P1 Pd2 48.61(8) 4_755 .
N1 P1 Pd2 48.61(8) . .
N2 P1 Pd2 96.74(10) . .
O1 P1 Pd1 143.32(8) . 4_755
N1 P1 Pd1 48.82(9) 4_755 4_755
N1 P1 Pd1 96.13(9) . 4_755
N2 P1 Pd1 48.74(7) . 4_755
Pd2 P1 Pd1 61.96(2) . 4_755
O1 P1 Pd1 143.32(8) . .
N1 P1 Pd1 96.13(9) 4_755 .
N1 P1 Pd1 48.82(9) . .
N2 P1 Pd1 48.74(7) . .
Pd2 P1 Pd1 61.96(2) . .
Pd1 P1 Pd1 61.47(2) 4_755 .
C11 N1 P1 121.49(19) . .
C11 N1 Pd2 126.82(17) . .
P1 N1 Pd2 92.96(10) . .
C11 N1 Pd1 126.06(17) . .
P1 N1 Pd1 92.84(11) . .
Pd2 N1 Pd1 86.33(9) . .
C21 N2 P1 122.0(2) . .
C21 N2 Pd1 126.43(17) . .
P1 N2 Pd1 92.93(14) . .
C21 N2 Pd1 126.43(17) . 4_755
P1 N2 Pd1 92.93(14) . 4_755
Pd1 N2 Pd1 85.51(10) . 4_755
C14 C11 C13 110.8(3) . .
C14 C11 C12 109.2(3) . .
C13 C11 C12 108.6(3) . .
C14 C11 N1 109.0(2) . .
C13 C11 N1 109.5(2) . .
C12 C11 N1 109.7(2) . .
C11 C12 H12A 109.5 . .
C11 C12 H12B 109.5 . .
H12A C12 H12B 109.5 . .
C11 C12 H12C 109.5 . .
H12A C12 H12C 109.5 . .
H12B C12 H12C 109.5 . .
C11 C13 H13A 109.5 . .
C11 C13 H13B 109.5 . .
H13A C13 H13B 109.5 . .
C11 C13 H13C 109.5 . .
H13A C13 H13C 109.5 . .
H13B C13 H13C 109.5 . .
C11 C14 H14A 109.5 . .
C11 C14 H14B 109.5 . .
H14A C14 H14B 109.5 . .
C11 C14 H14C 109.5 . .
H14A C14 H14C 109.5 . .
H14B C14 H14C 109.5 . .
C22 C21 C23 109.7(2) . 4_755
C22 C21 C23 109.7(2) . .
C23 C21 C23 110.3(4) 4_755 .
C22 C21 N2 109.0(3) . .
C23 C21 N2 109.0(2) 4_755 .
C23 C21 N2 109.0(2) . .
C21 C23 H23A 109.5 . .
C21 C23 H23B 109.5 . .
H23A C23 H23B 109.5 . .
C21 C23 H23C 109.5 . .
H23A C23 H23C 109.5 . .
H23B C23 H23C 109.5 . .
C21 C22 H22A 109.5 . .
C21 C22 H22B 109.5 . .
H22A C22 H22B 109.5 . .
C21 C22 H22C 109.5 . .
H22A C22 H22C 109.5 . .
H22B C22 H22C 109.5 . .
O3 C1 O2 127.4(3) . .
O3 C1 C2 115.7(4) . .
O2 C1 C2 117.0(4) . .
C1 C2 H2A 109.5 . .
C1 C2 H2B 109.5 . .
H2A C2 H2B 109.5 . .
C1 C2 H2C 109.5 . .
H2A C2 H2C 109.5 . .
H2B C2 H2C 109.5 . .
C1 O2 Pd2 123.6(2) . .
C1 O3 Pd1 123.8(2) . .
O4 C3 O4 126.3(4) . 4_755
O4 C3 C4 116.8(2) . .
O4 C3 C4 116.8(2) 4_755 .
C3 C4 H4A 109.5 . .
C3 C4 H4B 109.5 . .
H4A C4 H4B 109.5 . .
C3 C4 H4C 109.5 . .
H4A C4 H4C 109.5 . .
H4B C4 H4C 109.5 . .
C3 O4 Pd1 123.7(2) . .

loop_
_geom_bond_atom_site_label_1
_geom_bond_atom_site_label_2
_geom_bond_distance
_geom_bond_site_symmetry_2
Pd1 O3 2.042(2) .
Pd1 O4 2.058(2) .
Pd1 N2 2.059(2) .
Pd1 N1 2.061(3) .
Pd1 P1 2.7355(9) .
Pd1 Pd1 2.7958(6) 4_755
Pd1 Pd2 2.8129(5) .
Pd2 N1 2.050(2) .
Pd2 N1 2.050(2) 4_755
Pd2 O2 2.055(2) 4_755
Pd2 O2 2.055(2) .
Pd2 P1 2.7292(11) .
Pd2 Pd1 2.8128(5) 4_755
P1 O1 1.467(3) .
P1 N1 1.699(2) 4_755
P1 N1 1.699(2) .
P1 N2 1.699(4) .
P1 Pd1 2.7355(9) 4_755
N1 C11 1.528(4) .
N2 C21 1.529(5) .
N2 Pd1 2.059(2) 4_755
C11 C14 1.508(4) .
C11 C13 1.522(4) .
C11 C12 1.525(4) .
C12 H12A 0.9800 .
C12 H12B 0.9800 .
C12 H12C 0.9800 .
C13 H13A 0.9800 .
C13 H13B 0.9800 .
C13 H13C 0.9800 .
C14 H14A 0.9800 .
C14 H14B 0.9800 .
C14 H14C 0.9800 .
C21 C22 1.511(6) .
C21 C23 1.523(4) 4_755
C21 C23 1.523(4) .
C23 H23A 0.9800 .
C23 H23B 0.9800 .
C23 H23C 0.9800 .
C22 H22A 0.9800 .
C22 H22B 0.9800 .
C22 H22C 0.9800 .
C1 O3 1.272(4) .
C1 O2 1.274(5) .
C1 C2 1.498(5) .
C2 H2A 0.9800 .
C2 H2B 0.9800 .
C2 H2C 0.9800 .
C3 O4 1.264(3) .
C3 O4 1.264(3) 4_755
C3 C4 1.503(7) .
C4 H4A 0.9800 .
C4 H4B 0.9800 .
C4 H4C 0.9800 .
